data_2229305
loop_
_publ_author_name
'Choi, Hong Dae'
'Seo, Pil Ja'
'Son, Byeng Wha'
'Lee, Uk'

_publ_section_title
;
 5-Bromo-3-(4-fluorophenylsulfinyl)-2,7-dimethyl-1-benzofuran
;
_journal_coeditor_code ZQ2078
_journal_issue 2
_journal_name_full 'Acta Crystallographica Section E'
_journal_page_first o351
_journal_paper_doi 10.1107/S1600536810049986
_journal_volume 67
_journal_year 2011
_chemical_formula_iupac 'C16 H12 Br F O2 S'
_chemical_formula_moiety 'C16 H12 Br F O2 S'
_chemical_formula_sum 'C16 H12 Br F O2 S'
_chemical_formula_weight 367.23
_chemical_name_systematic
;
5-Bromo-3-(4-fluorophenylsulfinyl)-2,7-dimethyl-1-benzofuran
;
_space_group_IT_number 2
_symmetry_cell_setting triclinic
_symmetry_space_group_name_Hall '-P 1'
_symmetry_space_group_name_H-M 'P -1'
_atom_sites_solution_hydrogens difmap
_atom_sites_solution_primary direct
_atom_sites_solution_secondary difmap
_cell_angle_alpha 96.0840(10)
_cell_angle_beta 91.5100(10)
_cell_angle_gamma 113.6090(10)
_cell_formula_units_Z 2
_cell_length_a 7.66960(10)
_cell_length_b 8.63080(10)
_cell_length_c 12.3225(2)
_cell_measurement_reflns_used 6925
_cell_measurement_temperature 173(2)
_cell_measurement_theta_max 27.38
_cell_measurement_theta_min 2.60
_cell_volume 741.081(19)
_computing_cell_refinement '<i>SAINT</i> (Bruker, 2009)'
_computing_data_collection '<i>APEX2</i> (Bruker, 2009)'
_computing_data_reduction '<i>SAINT</i> (Bruker, 2009)'
_computing_molecular_graphics '<i>ORTEP-3</i> (Farrugia, 1997) and <i>DIAMOND</i> (Brandenburg, 1998)'
_computing_publication_material '<i>SHELXL97</i> (Sheldrick, 2008)'
_computing_structure_refinement '<i>SHELXL97</i> (Sheldrick, 2008)'
_computing_structure_solution '<i>SHELXS97</i> (Sheldrick, 2008)'
_diffrn_ambient_temperature 173(2)
_diffrn_detector_area_resol_mean 10.0
_diffrn_measured_fraction_theta_full 0.999
_diffrn_measured_fraction_theta_max 0.999
_diffrn_measurement_device_type 'Bruker SMART APEXII CCD'
_diffrn_measurement_method '\f and \w'
_diffrn_radiation_monochromator 'graphite multilayer'
_diffrn_radiation_source 'rotating anode'
_diffrn_radiation_type MoK\a
_diffrn_radiation_wavelength 0.71073
_diffrn_reflns_av_R_equivalents 0.0288
_diffrn_reflns_av_sigmaI/netI 0.0249
_diffrn_reflns_limit_h_max 9
_diffrn_reflns_limit_h_min -8
_diffrn_reflns_limit_k_max 11
_diffrn_reflns_limit_k_min -11
_diffrn_reflns_limit_l_max 16
_diffrn_reflns_limit_l_min -16
_diffrn_reflns_number 13338
_diffrn_reflns_theta_full 27.56
_diffrn_reflns_theta_max 27.56
_diffrn_reflns_theta_min 1.67
_diffrn_standards_number 0
_exptl_absorpt_coefficient_mu 2.925
_exptl_absorpt_correction_T_max 0.746
_exptl_absorpt_correction_T_min 0.583
_exptl_absorpt_correction_type multi-scan
_exptl_absorpt_process_details '(SADABS; Bruker, 2009)'
_exptl_crystal_colour colourless
_exptl_crystal_density_diffrn 1.646
_exptl_crystal_density_method 'not measured'
_exptl_crystal_description block
_exptl_crystal_F_000 368
_exptl_crystal_size_max 0.256
_exptl_crystal_size_mid 0.163
_exptl_crystal_size_min 0.129
_refine_diff_density_max 0.326
_refine_diff_density_min -0.557
_refine_ls_extinction_method none
_refine_ls_goodness_of_fit_ref 1.068
_refine_ls_hydrogen_treatment constr
_refine_ls_matrix_type full
_refine_ls_number_parameters 192
_refine_ls_number_reflns 3422
_refine_ls_number_restraints 0
_refine_ls_restrained_S_all 1.068
_refine_ls_R_factor_all 0.0341
_refine_ls_R_factor_gt 0.0280
_refine_ls_shift/su_max 0.000
_refine_ls_shift/su_mean 0.000
_refine_ls_structure_factor_coef Fsqd
_refine_ls_weighting_details 'w=1/[\s^2^(Fo^2^)+(0.0397P)^2^+0.2033P] where P=(Fo^2^+2Fc^2^)/3'
_refine_ls_weighting_scheme calc
_refine_ls_wR_factor_gt 0.0712
_refine_ls_wR_factor_ref 0.0738
_reflns_number_gt 2976
_reflns_number_total 3422
_reflns_threshold_expression I>2\s(I)
_cod_data_source_file zq2078.cif
_cod_data_source_block I
_cod_original_cell_volume 741.080(18)
_cod_database_code 2229305
_cod_database_fobs_code 2229305

loop_
_symmetry_equiv_pos_as_xyz
'x, y, z'
'-x, -y, -z'

loop_
_atom_site_type_symbol
_atom_site_label
_atom_site_fract_x
_atom_site_fract_y
_atom_site_fract_z
_atom_site_U_iso_or_equiv
_atom_site_adp_type
_atom_site_calc_flag
_atom_site_refinement_flags
_atom_site_occupancy
_atom_site_disorder_assembly
_atom_site_disorder_group
Br Br1 -0.07124(3) 0.06945(2) 0.199937(19) 0.04181(9) Uani d . 1 . .
S S1 0.18515(6) 0.85094(6) 0.34130(4) 0.02781(11) Uani d . 1 . .
F F1 0.6274(2) 0.6390(2) 0.64210(12) 0.0602(4) Uani d . 1 . .
O O1 0.32437(18) 0.74870(16) 0.04617(10) 0.0286(3) Uani d . 1 . .
O O2 -0.01904(19) 0.75643(19) 0.36136(12) 0.0377(3) Uani d . 1 . .
C C1 0.2264(3) 0.7600(2) 0.21574(14) 0.0258(4) Uani d . 1 . .
C C2 0.1739(2) 0.5831(2) 0.17564(14) 0.0246(4) Uani d . 1 . .
C C3 0.0805(2) 0.4290(2) 0.21663(15) 0.0264(4) Uani d . 1 . .
H H3 0.0370 0.4241 0.2882 0.032 Uiso calc R 1 . .
C C4 0.0547(3) 0.2838(2) 0.14748(16) 0.0290(4) Uani d . 1 . .
C C5 0.1195(3) 0.2869(3) 0.04259(16) 0.0306(4) Uani d . 1 . .
H H5 0.0975 0.1823 -0.0011 0.037 Uiso calc R 1 . .
C C6 0.2153(2) 0.4392(3) 0.00081(15) 0.0282(4) Uani d . 1 . .
C C7 0.2371(2) 0.5836(2) 0.07052(14) 0.0247(4) Uani d . 1 . .
C C8 0.3136(3) 0.8532(2) 0.13575(15) 0.0278(4) Uani d . 1 . .
C C9 0.2924(3) 0.4477(3) -0.11043(16) 0.0371(5) Uani d . 1 . .
H H9A 0.2846 0.5445 -0.1420 0.056 Uiso calc R 1 . .
H H9B 0.2169 0.3418 -0.1582 0.056 Uiso calc R 1 . .
H H9C 0.4258 0.4622 -0.1036 0.056 Uiso calc R 1 . .
C C10 0.3976(3) 1.0383(3) 0.12828(18) 0.0372(5) Uani d . 1 . .
H H10A 0.3640 1.0983 0.1908 0.056 Uiso calc R 1 . .
H H10B 0.3477 1.0599 0.0601 0.056 Uiso calc R 1 . .
H H10C 0.5367 1.0793 0.1290 0.056 Uiso calc R 1 . .
C C11 0.3197(3) 0.7776(2) 0.42827(14) 0.0266(4) Uani d . 1 . .
C C12 0.5103(3) 0.8142(3) 0.41325(17) 0.0339(4) Uani d . 1 . .
H H12 0.5684 0.8718 0.3536 0.041 Uiso calc R 1 . .
C C13 0.6149(3) 0.7668(3) 0.48527(18) 0.0392(5) Uani d . 1 . .
H H13 0.7453 0.7904 0.4762 0.047 Uiso calc R 1 . .
C C14 0.5250(3) 0.6845(3) 0.57035(17) 0.0392(5) Uani d . 1 . .
C C15 0.3374(3) 0.6460(3) 0.58663(18) 0.0432(5) Uani d . 1 . .
H H15 0.2798 0.5873 0.6459 0.052 Uiso calc R 1 . .
C C16 0.2333(3) 0.6950(3) 0.51448(16) 0.0348(4) Uani d . 1 . .
H H16 0.1031 0.6717 0.5244 0.042 Uiso calc R 1 . .

loop_
_atom_site_aniso_label
_atom_site_aniso_U_11
_atom_site_aniso_U_22
_atom_site_aniso_U_33
_atom_site_aniso_U_12
_atom_site_aniso_U_13
_atom_site_aniso_U_23
Br1 0.04528(14) 0.02586(12) 0.05240(15) 0.01188(9) 0.00989(10) 0.00587(9)
S1 0.0333(2) 0.0265(2) 0.0255(2) 0.01415(19) 0.00559(18) 0.00215(18)
F1 0.0650(9) 0.0718(10) 0.0519(8) 0.0382(8) -0.0190(7) 0.0048(7)
O1 0.0308(6) 0.0331(7) 0.0241(6) 0.0142(5) 0.0064(5) 0.0068(5)
O2 0.0312(7) 0.0510(9) 0.0346(7) 0.0200(6) 0.0082(6) 0.0056(6)
C1 0.0290(9) 0.0263(9) 0.0236(8) 0.0124(7) 0.0040(7) 0.0042(7)
C2 0.0240(8) 0.0293(9) 0.0230(8) 0.0135(7) 0.0009(7) 0.0031(7)
C3 0.0270(8) 0.0279(9) 0.0255(9) 0.0120(7) 0.0018(7) 0.0053(7)
C4 0.0267(9) 0.0270(9) 0.0346(10) 0.0124(7) -0.0004(7) 0.0035(8)
C5 0.0271(9) 0.0336(10) 0.0318(10) 0.0157(8) -0.0040(7) -0.0047(8)
C6 0.0239(8) 0.0395(11) 0.0235(8) 0.0167(8) -0.0019(7) -0.0011(8)
C7 0.0227(8) 0.0302(9) 0.0235(8) 0.0126(7) 0.0009(7) 0.0064(7)
C8 0.0290(9) 0.0306(10) 0.0261(9) 0.0140(7) 0.0046(7) 0.0056(7)
C9 0.0351(10) 0.0512(13) 0.0255(9) 0.0193(9) 0.0026(8) -0.0012(9)
C10 0.0433(11) 0.0316(11) 0.0391(11) 0.0152(9) 0.0136(9) 0.0122(9)
C11 0.0300(9) 0.0232(9) 0.0234(8) 0.0087(7) 0.0027(7) -0.0016(7)
C12 0.0316(9) 0.0348(11) 0.0311(10) 0.0097(8) 0.0065(8) 0.0003(8)
C13 0.0309(10) 0.0441(12) 0.0408(12) 0.0166(9) -0.0021(9) -0.0068(9)
C14 0.0463(12) 0.0398(12) 0.0335(11) 0.0227(10) -0.0119(9) -0.0044(9)
C15 0.0478(12) 0.0501(13) 0.0329(11) 0.0195(10) 0.0034(9) 0.0121(10)
C16 0.0315(10) 0.0411(11) 0.0306(10) 0.0123(8) 0.0061(8) 0.0085(8)

loop_
_atom_type_symbol
_atom_type_description
_atom_type_scat_dispersion_real
_atom_type_scat_dispersion_imag
_atom_type_scat_source
C C 0.0033 0.0016 'International Tables Vol C Tables 4.2.6.8 and 6.1.1.4'
H H 0.0000 0.0000 'International Tables Vol C Tables 4.2.6.8 and 6.1.1.4'
O O 0.0106 0.0060 'International Tables Vol C Tables 4.2.6.8 and 6.1.1.4'
F F 0.0171 0.0103 'International Tables Vol C Tables 4.2.6.8 and 6.1.1.4'
S S 0.1246 0.1234 'International Tables Vol C Tables 4.2.6.8 and 6.1.1.4'
Br Br -0.2901 2.4595 'International Tables Vol C Tables 4.2.6.8 and 6.1.1.4'

loop_
_geom_angle_atom_site_label_1
_geom_angle_atom_site_label_2
_geom_angle_atom_site_label_3
_geom_angle_site_symmetry_1
_geom_angle_site_symmetry_3
_geom_angle
_geom_angle_publ_flag
O2 S1 C1 . . 107.96(8) ?
O2 S1 C11 . . 106.25(9) ?
C1 S1 C11 . . 97.50(8) ?
C8 O1 C7 . . 106.70(14) ?
C8 C1 C2 . . 107.61(16) ?
C8 C1 S1 . . 123.11(14) ?
C2 C1 S1 . . 129.25(14) ?
C3 C2 C7 . . 119.70(17) ?
C3 C2 C1 . . 135.32(17) ?
C7 C2 C1 . . 104.97(16) ?
C4 C3 C2 . . 116.19(17) ?
C4 C3 H3 . . 121.9 ?
C2 C3 H3 . . 121.9 ?
C3 C4 C5 . . 123.27(18) ?
C3 C4 Br1 . . 117.87(14) ?
C5 C4 Br1 . . 118.84(14) ?
C6 C5 C4 . . 121.43(18) ?
C6 C5 H5 . . 119.3 ?
C4 C5 H5 . . 119.3 ?
C7 C6 C5 . . 114.55(17) ?
C7 C6 C9 . . 122.55(18) ?
C5 C6 C9 . . 122.89(18) ?
O1 C7 C6 . . 124.99(16) ?
O1 C7 C2 . . 110.17(15) ?
C6 C7 C2 . . 124.84(17) ?
C1 C8 O1 . . 110.55(16) ?
C1 C8 C10 . . 132.90(17) ?
O1 C8 C10 . . 116.54(16) ?
C6 C9 H9A . . 109.5 ?
C6 C9 H9B . . 109.5 ?
H9A C9 H9B . . 109.5 ?
C6 C9 H9C . . 109.5 ?
H9A C9 H9C . . 109.5 ?
H9B C9 H9C . . 109.5 ?
C8 C10 H10A . . 109.5 ?
C8 C10 H10B . . 109.5 ?
H10A C10 H10B . . 109.5 ?
C8 C10 H10C . . 109.5 ?
H10A C10 H10C . . 109.5 ?
H10B C10 H10C . . 109.5 ?
C16 C11 C12 . . 120.99(19) ?
C16 C11 S1 . . 118.35(15) ?
C12 C11 S1 . . 120.50(15) ?
C13 C12 C11 . . 119.71(19) ?
C13 C12 H12 . . 120.1 ?
C11 C12 H12 . . 120.1 ?
C14 C13 C12 . . 118.06(19) ?
C14 C13 H13 . . 121.0 ?
C12 C13 H13 . . 121.0 ?
F1 C14 C15 . . 118.2(2) ?
F1 C14 C13 . . 118.4(2) ?
C15 C14 C13 . . 123.4(2) ?
C14 C15 C16 . . 118.3(2) ?
C14 C15 H15 . . 120.8 ?
C16 C15 H15 . . 120.8 ?
C11 C16 C15 . . 119.53(19) ?
C11 C16 H16 . . 120.2 ?
C15 C16 H16 . . 120.2 ?

loop_
_geom_bond_atom_site_label_1
_geom_bond_atom_site_label_2
_geom_bond_site_symmetry_2
_geom_bond_distance
_geom_bond_publ_flag
Br1 C4 . 1.9047(19) ?
S1 O2 . 1.4896(14) ?
S1 C1 . 1.7542(18) ?
S1 C11 . 1.796(2) ?
F1 C14 . 1.355(2) ?
O1 C8 . 1.376(2) ?
O1 C7 . 1.381(2) ?
C1 C8 . 1.355(3) ?
C1 C2 . 1.440(2) ?
C2 C3 . 1.391(2) ?
C2 C7 . 1.395(2) ?
C3 C4 . 1.379(3) ?
C3 H3 . 0.9500 ?
C4 C5 . 1.396(3) ?
C5 C6 . 1.387(3) ?
C5 H5 . 0.9500 ?
C6 C7 . 1.385(3) ?
C6 C9 . 1.504(3) ?
C8 C10 . 1.479(3) ?
C9 H9A . 0.9800 ?
C9 H9B . 0.9800 ?
C9 H9C . 0.9800 ?
C10 H10A . 0.9800 ?
C10 H10B . 0.9800 ?
C10 H10C . 0.9800 ?
C11 C16 . 1.377(3) ?
C11 C12 . 1.388(3) ?
C12 C13 . 1.379(3) ?
C12 H12 . 0.9500 ?
C13 C14 . 1.372(3) ?
C13 H13 . 0.9500 ?
C14 C15 . 1.367(3) ?
C15 C16 . 1.385(3) ?
C15 H15 . 0.9500 ?
C16 H16 . 0.9500 ?

loop_
_geom_hbond_atom_site_label_D
_geom_hbond_atom_site_label_H
_geom_hbond_atom_site_label_A
_geom_hbond_site_symmetry_A
_geom_hbond_distance_DH
_geom_hbond_distance_HA
_geom_hbond_distance_DA
_geom_hbond_angle_DHA
C13 H13 O2 1_655 0.95 2.41 3.259(2) 148.1

loop_
_geom_torsion_atom_site_label_1
_geom_torsion_atom_site_label_2
_geom_torsion_atom_site_label_3
_geom_torsion_atom_site_label_4
_geom_torsion_site_symmetry_1
_geom_torsion_site_symmetry_2
_geom_torsion_site_symmetry_3
_geom_torsion_site_symmetry_4
_geom_torsion
_geom_torsion_publ_flag
O2 S1 C1 C8 . . . . 130.04(16) ?
C11 S1 C1 C8 . . . . -120.12(17) ?
O2 S1 C1 C2 . . . . -47.76(19) ?
C11 S1 C1 C2 . . . . 62.07(18) ?
C8 C1 C2 C3 . . . . -178.74(19) ?
S1 C1 C2 C3 . . . . -0.7(3) ?
C8 C1 C2 C7 . . . . 0.3(2) ?
S1 C1 C2 C7 . . . . 178.39(14) ?
C7 C2 C3 C4 . . . . -0.8(2) ?
C1 C2 C3 C4 . . . . 178.19(19) ?
C2 C3 C4 C5 . . . . 1.0(3) ?
C2 C3 C4 Br1 . . . . 179.66(12) ?
C3 C4 C5 C6 . . . . -0.1(3) ?
Br1 C4 C5 C6 . . . . -178.75(13) ?
C4 C5 C6 C7 . . . . -1.0(3) ?
C4 C5 C6 C9 . . . . 178.10(17) ?
C8 O1 C7 C6 . . . . 179.06(17) ?
C8 O1 C7 C2 . . . . -0.98(19) ?
C5 C6 C7 O1 . . . . -178.80(16) ?
C9 C6 C7 O1 . . . . 2.1(3) ?
C5 C6 C7 C2 . . . . 1.3(3) ?
C9 C6 C7 C2 . . . . -177.84(17) ?
C3 C2 C7 O1 . . . . 179.65(15) ?
C1 C2 C7 O1 . . . . 0.42(19) ?
C3 C2 C7 C6 . . . . -0.4(3) ?
C1 C2 C7 C6 . . . . -179.62(17) ?
C2 C1 C8 O1 . . . . -0.9(2) ?
S1 C1 C8 O1 . . . . -179.16(12) ?
C2 C1 C8 C10 . . . . 180.0(2) ?
S1 C1 C8 C10 . . . . 1.8(3) ?
C7 O1 C8 C1 . . . . 1.2(2) ?
C7 O1 C8 C10 . . . . -179.57(16) ?
O2 S1 C11 C16 . . . . -17.77(17) ?
C1 S1 C11 C16 . . . . -129.02(16) ?
O2 S1 C11 C12 . . . . 166.73(15) ?
C1 S1 C11 C12 . . . . 55.49(16) ?
C16 C11 C12 C13 . . . . 0.3(3) ?
S1 C11 C12 C13 . . . . 175.68(15) ?
C11 C12 C13 C14 . . . . -0.2(3) ?
C12 C13 C14 F1 . . . . -179.34(18) ?
C12 C13 C14 C15 . . . . 0.6(3) ?
F1 C14 C15 C16 . . . . 178.93(19) ?
C13 C14 C15 C16 . . . . -1.0(3) ?
C12 C11 C16 C15 . . . . -0.7(3) ?
S1 C11 C16 C15 . . . . -176.19(16) ?
C14 C15 C16 C11 . . . . 1.0(3) ?
